data_7212652
loop_
_publ_author_name
'Huang, Yong-Qing'
'Shen, Zhong-Liang'
'Zhou, Xia-Ying'
'Okamura, Taka-aki'
'Su, Zhi'
'Fan, Jian'
'Sun, Wei-Yin'
'Yu, Jin-Quan'
'Ueyama, Norikazu'

_publ_section_title
;
 Metal--organic frameworks with oxazoline-containing tripodal ligand:
 structure changes via reaction medium and metal-to-ligand ratio
;
_journal_issue 12
_journal_name_full CrystEngComm
_journal_page_first 4328
_journal_paper_doi 10.1039/c002874f
_journal_volume 12
_journal_year 2010
_chemical_formula_moiety 'C31.50 H36.75 Cl2 Cu2 N6.75 O12.25 '
_chemical_formula_sum 'C31.5 H36.75 Cl2 Cu2 N6.75 O12.25'
_chemical_formula_weight 903.91
_chemical_name_systematic
;
[Cu2Cl(OX1)2](ClO4)-9/4(H2O)-3/4(CH3CN)
;
_space_group_IT_number 59
_symmetry_cell_setting orthorhombic
_symmetry_Int_Tables_number 59
_symmetry_space_group_name_Hall '-P 2ab 2a'
_symmetry_space_group_name_H-M 'P m m n :2'
_atom_sites_solution_hydrogens geom
_atom_sites_solution_primary direct
_atom_sites_solution_secondary difmap
_audit_creation_date 'Tue Apr 10 16:17:47 2007'
_audit_creation_method SHELXL-97
_cell_angle_alpha 90.00
_cell_angle_beta 90.00
_cell_angle_gamma 90.00
_cell_formula_units_Z 8
_cell_length_a 22.988(11)
_cell_length_b 25.016(12)
_cell_length_c 13.119(5)
_cell_measurement_reflns_used 14535
_cell_measurement_temperature 200
_cell_measurement_theta_max 27.5
_cell_measurement_theta_min 3.0
_cell_volume 7544(6)
_computing_structure_refinement 'SHELXL-97 (Sheldrick, 1997)'
_computing_structure_solution 'SHELXS-97 (Sheldrick, 1997)'
_diffrn_ambient_temperature 200
_diffrn_detector_area_resol_mean 10.00
_diffrn_measured_fraction_theta_full 0.997
_diffrn_measured_fraction_theta_max 0.997
_diffrn_measurement_device_type 'Rigaku RAXIS-RAPID Imaging Plate'
_diffrn_measurement_method \w
_diffrn_radiation_monochromator graphite
_diffrn_radiation_source 'fine-focus sealed tube'
_diffrn_radiation_type MoK\a
_diffrn_radiation_wavelength 0.71075
_diffrn_reflns_av_R_equivalents 0.1706
_diffrn_reflns_av_sigmaI/netI 0.0819
_diffrn_reflns_limit_h_max 27
_diffrn_reflns_limit_h_min -27
_diffrn_reflns_limit_k_max 29
_diffrn_reflns_limit_k_min -29
_diffrn_reflns_limit_l_max 15
_diffrn_reflns_limit_l_min -14
_diffrn_reflns_number 55253
_diffrn_reflns_theta_full 25.00
_diffrn_reflns_theta_max 25.00
_diffrn_reflns_theta_min 3.03
_exptl_absorpt_coefficient_mu 1.339
_exptl_absorpt_correction_T_max 0.961
_exptl_absorpt_correction_T_min 0.740
_exptl_absorpt_correction_type multi-scan
_exptl_absorpt_process_details '(Higashi, 1995)'
_exptl_crystal_colour greenish-yellow
_exptl_crystal_density_diffrn 1.592
_exptl_crystal_density_method 'not measured'
_exptl_crystal_description platelet
_exptl_crystal_F_000 3704
_exptl_crystal_size_max 0.300
_exptl_crystal_size_mid 0.150
_exptl_crystal_size_min 0.030
_refine_diff_density_max 1.169
_refine_diff_density_min -0.533
_refine_diff_density_rms 0.150
_refine_ls_extinction_method none
_refine_ls_goodness_of_fit_ref 1.299
_refine_ls_hydrogen_treatment constr
_refine_ls_matrix_type full
_refine_ls_number_parameters 532
_refine_ls_number_reflns 6987
_refine_ls_number_restraints 115
_refine_ls_restrained_S_all 1.301
_refine_ls_R_factor_all 0.2272
_refine_ls_R_factor_gt 0.1452
_refine_ls_shift/su_max 0.000
_refine_ls_shift/su_mean 0.000
_refine_ls_structure_factor_coef Fsqd
_refine_ls_weighting_details 'calc w=1/[\s^2^(Fo^2^)+(0.2000P)^2^+0.0000P] where P=(Fo^2^+2Fc^2^)/3'
_refine_ls_weighting_scheme calc
_refine_ls_wR_factor_gt 0.3738
_refine_ls_wR_factor_ref 0.4192
_reflns_number_gt 3623
_reflns_number_total 6987
_reflns_threshold_expression I>2\s(I)
_cod_data_source_file c002874f.txt
_cod_data_source_block 3
_cod_original_cell_volume 7545(6)
_cod_original_sg_symbol_H-M 'P m m n'
_cod_original_formula_sum 'C31.50 H36.75 Cl2 Cu2 N6.75 O12.25'
_cod_database_code 7212652

loop_
_symmetry_equiv_pos_as_xyz
'x, y, z'
'-x+1/2, y, z'
'x, -y+1/2, z'
'-x+1/2, -y+1/2, z'
'-x, -y, -z'
'x-1/2, -y, -z'
'-x, y-1/2, -z'
'x-1/2, y-1/2, -z'

loop_
_atom_site_label
_atom_site_type_symbol
_atom_site_fract_x
_atom_site_fract_y
_atom_site_fract_z
_atom_site_U_iso_or_equiv
_atom_site_adp_type
_atom_site_occupancy
_atom_site_symmetry_multiplicity
_atom_site_calc_flag
_atom_site_refinement_flags
Cu1 Cu 0.06940(7) 0.50051(6) 0.71461(11) 0.0751(6) Uani 1 1 d .
Cu2 Cu 0.07390(7) 0.49210(6) 1.03825(12) 0.0763(6) Uani 1 1 d .
Cl1 Cl 0.02777(15) 0.51511(14) 0.8761(2) 0.0765(10) Uani 1 1 d .
Cl2 Cl 0.0522(3) 0.7500 0.8759(4) 0.0900(16) Uani 1 2 d S
Cl3 Cl 0.0572(6) 0.7500 0.3776(8) 0.175(4) Uani 1 2 d S
O1 O 0.0680(4) 0.6357(4) 0.5384(5) 0.075(2) Uani 1 1 d .
O3 O 0.0805(5) 0.3859(4) 0.4707(7) 0.108(3) Uani 1 1 d .
O5 O 0.1157(5) 0.6286(4) 0.1980(6) 0.107(3) Uani 1 1 d .
O11 O 0.2500 0.2500 0.1874(16) 0.103(6) Uani 1 4 d SU
O12 O 0.2500 0.7500 0.361(6) 0.47(5) Uani 1 4 d SU
O13 O 0.2500 0.7500 0.210(6) 0.22(3) Uiso 0.70(8) 4 d SPU
O13B O 0.2500 0.7500 0.114(13) 0.20(5) Uiso 0.30(8) 4 d SPU
O14 O 0.2500 0.7500 0.624(3) 0.29(2) Uani 1 4 d SU
O15 O 0.4978(18) 0.2500 0.870(3) 0.31(2) Uani 1 2 d SU
O16 O 0.2500 0.2500 0.414(7) 0.54(6) Uani 1 4 d SU
O17 O 0.2500 0.544(2) 0.199(3) 0.326(18) Uani 1 2 d SU
O21 O 0.0298(13) 0.7500 0.980(2) 0.250(12) Uani 1 2 d SU
O22 O 0.0059(7) 0.7500 0.8066(14) 0.146(7) Uani 1 2 d SU
O23 O 0.0825(11) 0.7101(8) 0.8643(15) 0.260(11) Uani 1 1 d U
O31 O 0.0035(17) 0.7500 0.443(4) 0.325(18) Uani 1 2 d SU
O32 O 0.1189(12) 0.7500 0.409(3) 0.280(16) Uani 1 2 d SU
O33 O 0.0471(12) 0.7052(9) 0.3149(19) 0.283(12) Uani 1 1 d U
O101 O 0.2004(5) 0.5792(5) 0.5137(9) 0.111(4) Uani 0.50 1 d P
O103 O 0.1476(4) 0.3514(4) 0.7074(7) 0.090(3) Uani 1 1 d .
O201 O 0.2013(4) 0.5729(4) 0.8268(7) 0.083(3) Uani 0.50 1 d P
O203 O 0.1447(4) 0.3422(3) 0.9956(8) 0.097(3) Uani 1 1 d .
N1 N 0.0650(4) 0.5686(4) 0.6467(7) 0.067(3) Uani 1 1 d .
N3 N 0.0959(5) 0.3794(4) 0.3034(8) 0.083(3) Uani 1 1 d .
N5 N 0.0993(4) 0.5591(4) 0.0959(6) 0.068(3) Uani 1 1 d .
N101 N 0.2004(5) 0.5792(5) 0.5137(9) 0.111(4) Uani 0.50 1 d P
N103 N 0.0961(6) 0.4271(5) 0.7115(7) 0.081(3) Uani 1 1 d .
N201 N 0.2013(4) 0.5729(4) 0.8268(7) 0.083(3) Uani 0.50 1 d P
N203 N 0.0970(5) 0.4176(4) 1.0226(7) 0.067(3) Uani 1 1 d .
N301 N 0.2500 0.2500 0.864(4) 0.34(4) Uani 1 4 d SDU
N302 N 0.2500 0.4729(17) 0.261(3) 0.30(2) Uani 1 2 d SDU
C1 C 0.0742(4) 0.5510(5) 0.4624(8) 0.064(3) Uani 1 1 d .
C2 C 0.0729(5) 0.4960(5) 0.4648(9) 0.066(3) Uani 1 1 d .
H1 H 0.0644 0.4784 0.5273 0.080 Uiso 1 1 calc R
C3 C 0.0837(5) 0.4657(6) 0.3787(8) 0.068(3) Uani 1 1 d .
C4 C 0.0923(5) 0.4925(5) 0.2855(10) 0.071(3) Uani 1 1 d .
H2 H 0.0978 0.4722 0.2251 0.085 Uiso 1 1 calc R
C5 C 0.0929(5) 0.5477(6) 0.2798(8) 0.067(3) Uani 1 1 d .
C6 C 0.0838(5) 0.5776(5) 0.3688(8) 0.067(3) Uani 1 1 d .
H3 H 0.0842 0.6155 0.3662 0.080 Uiso 1 1 calc R
C11 C 0.0700(5) 0.5841(5) 0.5541(8) 0.060(3) Uani 1 1 d .
C12 C 0.0609(6) 0.6165(5) 0.7100(9) 0.077(4) Uani 1 1 d .
H4 H 0.0903 0.6157 0.7651 0.092 Uiso 1 1 calc R
H5 H 0.0217 0.6195 0.7411 0.092 Uiso 1 1 calc R
C13 C 0.0722(6) 0.6632(6) 0.6370(9) 0.086(4) Uani 1 1 d .
H6 H 0.0423 0.6915 0.6438 0.103 Uiso 1 1 calc R
H7 H 0.1113 0.6789 0.6476 0.103 Uiso 1 1 calc R
C31 C 0.0852(6) 0.4088(6) 0.3817(10) 0.079(4) Uani 1 1 d .
C32 C 0.0970(9) 0.3254(7) 0.3328(12) 0.117(6) Uani 1 1 d .
H8 H 0.1349 0.3088 0.3163 0.140 Uiso 1 1 calc R
H9 H 0.0656 0.3050 0.2989 0.140 Uiso 1 1 calc R
C33 C 0.0870(8) 0.3283(6) 0.4535(12) 0.117(6) Uani 1 1 d .
H10 H 0.0514 0.3086 0.4739 0.140 Uiso 1 1 calc R
H11 H 0.1207 0.3137 0.4911 0.140 Uiso 1 1 calc R
C51 C 0.1019(5) 0.5769(5) 0.1858(8) 0.066(3) Uani 1 1 d .
C52 C 0.1176(7) 0.6026(5) 0.0262(8) 0.086(4) Uani 1 1 d .
H12 H 0.0890 0.6079 -0.0294 0.103 Uiso 1 1 calc R
H13 H 0.1564 0.5954 -0.0036 0.103 Uiso 1 1 calc R
C53 C 0.1191(11) 0.6518(6) 0.1006(8) 0.140(8) Uani 1 1 d .
H14 H 0.1557 0.6723 0.0925 0.168 Uiso 1 1 calc R
H15 H 0.0857 0.6760 0.0882 0.168 Uiso 1 1 calc R
C101 C 0.2500 0.5047(8) 0.5929(14) 0.080(6) Uani 1 2 d S
C102 C 0.1970(6) 0.4801(6) 0.6239(8) 0.072(3) Uani 1 1 d .
H16 H 0.1611 0.4980 0.6133 0.086 Uiso 1 1 calc R
C103 C 0.1976(5) 0.4328(5) 0.6667(8) 0.066(3) Uani 1 1 d .
C104 C 0.2500 0.4058(8) 0.6890(12) 0.071(5) Uani 1 2 d S
H17 H 0.2500 0.3710 0.7177 0.086 Uiso 1 2 calc SR
C111 C 0.2500 0.5577(8) 0.5383(14) 0.091(6) Uani 1 2 d S
C112 C 0.2152(7) 0.6272(6) 0.4590(14) 0.123(6) Uani 1 1 d .
H18 H 0.1997 0.6593 0.4941 0.147 Uiso 1 1 calc R
H19 H 0.1997 0.6262 0.3886 0.147 Uiso 1 1 calc R
C131 C 0.1448(6) 0.4047(7) 0.6972(8) 0.079(4) Uani 1 1 d .
C132 C 0.0525(7) 0.3830(6) 0.7348(12) 0.098(5) Uani 1 1 d .
H20 H 0.0328 0.3894 0.8008 0.118 Uiso 1 1 calc R
H21 H 0.0227 0.3804 0.6804 0.118 Uiso 1 1 calc R
C133 C 0.0892(7) 0.3334(7) 0.7388(11) 0.099(5) Uani 1 1 d .
H22 H 0.0901 0.3184 0.8087 0.118 Uiso 1 1 calc R
H23 H 0.0741 0.3058 0.6916 0.118 Uiso 1 1 calc R
C201 C 0.2500 0.4968(8) 0.8983(11) 0.072(5) Uani 1 2 d S
C202 C 0.1978(5) 0.4706(5) 0.9214(8) 0.069(3) Uani 1 1 d .
H24 H 0.1619 0.4875 0.9054 0.083 Uiso 1 1 calc R
C203 C 0.1971(6) 0.4227(5) 0.9650(9) 0.070(3) Uani 1 1 d .
C204 C 0.2500 0.3983(8) 0.9900(15) 0.094(6) Uani 1 2 d S
H25 H 0.2500 0.3648 1.0241 0.112 Uiso 1 2 calc SR
C211 C 0.2500 0.5505(8) 0.8485(14) 0.084(6) Uani 1 2 d S
C212 C 0.2174(6) 0.6226(6) 0.7768(10) 0.100(5) Uani 1 1 d .
H26 H 0.2021 0.6538 0.8149 0.120 Uiso 1 1 calc R
H27 H 0.2021 0.6238 0.7063 0.120 Uiso 1 1 calc R
C231 C 0.1421(7) 0.3962(5) 0.9969(9) 0.074(3) Uani 1 1 d .
C232 C 0.0543(6) 0.3749(5) 1.0459(10) 0.083(4) Uani 1 1 d .
H28 H 0.0223 0.3747 0.9953 0.099 Uiso 1 1 calc R
H29 H 0.0376 0.3797 1.1148 0.099 Uiso 1 1 calc R
C233 C 0.0893(7) 0.3240(6) 1.0398(12) 0.096(4) Uani 1 1 d .
H30 H 0.0953 0.3083 1.1083 0.116 Uiso 1 1 calc R
H31 H 0.0701 0.2973 0.9954 0.116 Uiso 1 1 calc R
C301 C 0.2500 0.2500 0.778(4) 0.35(5) Uani 1 4 d SDU
C302 C 0.2500 0.2500 0.661(4) 0.20(2) Uani 1 4 d SDU
H32 H 0.2613 0.2854 0.6357 0.242 Uiso 0.25 1 calc PR
H33 H 0.2109 0.2413 0.6357 0.242 Uiso 0.25 1 calc PR
H34 H 0.2777 0.2233 0.6357 0.242 Uiso 0.25 1 calc PR
C303 C 0.2500 0.4330(18) 0.304(3) 0.31(3) Uani 1 2 d SDU
C304 C 0.2500 0.3892(18) 0.387(3) 0.215(17) Uani 1 2 d SDU
H35 H 0.2251 0.4003 0.4434 0.257 Uiso 0.50 1 calc PR
H36 H 0.2898 0.3836 0.4113 0.257 Uiso 0.50 1 calc PR
H37 H 0.2351 0.3557 0.3577 0.257 Uiso 0.50 1 calc PR

loop_
_atom_site_aniso_label
_atom_site_aniso_U_11
_atom_site_aniso_U_22
_atom_site_aniso_U_33
_atom_site_aniso_U_23
_atom_site_aniso_U_13
_atom_site_aniso_U_12
Cu1 0.0847(12) 0.0929(13) 0.0477(9) 0.0062(7) 0.0068(7) 0.0025(9)
Cu2 0.0986(13) 0.0772(12) 0.0531(10) -0.0008(7) 0.0101(8) -0.0025(9)
Cl1 0.084(2) 0.101(3) 0.0442(16) 0.0029(15) 0.0120(14) 0.0006(18)
Cl2 0.124(5) 0.081(4) 0.065(3) 0.000 0.001(3) 0.000
Cl3 0.230(12) 0.134(8) 0.162(8) 0.000 0.019(8) 0.000
O1 0.093(7) 0.089(6) 0.043(4) -0.002(4) 0.000(4) 0.006(5)
O3 0.151(10) 0.108(8) 0.065(6) 0.006(6) -0.016(6) -0.011(7)
O5 0.180(11) 0.086(7) 0.054(5) -0.009(5) 0.012(6) -0.034(7)
O11 0.093(14) 0.103(14) 0.113(15) 0.000 0.000 0.000
O12 0.45(6) 0.51(6) 0.45(6) 0.000 0.000 0.000
O14 0.38(5) 0.29(4) 0.19(3) 0.000 0.000 0.000
O15 0.32(4) 0.35(4) 0.27(3) 0.000 -0.04(3) 0.000
O16 0.47(7) 0.56(7) 0.59(7) 0.000 0.000 0.000
O17 0.24(3) 0.47(4) 0.26(3) -0.11(3) 0.000 0.000
O21 0.22(2) 0.35(3) 0.18(2) 0.000 -0.056(19) 0.000
O22 0.099(12) 0.23(2) 0.111(12) 0.000 -0.030(10) 0.000
O23 0.31(2) 0.227(19) 0.239(19) -0.107(14) -0.079(15) 0.142(16)
O31 0.27(3) 0.27(3) 0.44(4) 0.000 0.14(3) 0.000
O32 0.116(18) 0.30(3) 0.42(4) 0.000 -0.04(2) 0.000
O33 0.35(3) 0.25(2) 0.25(2) -0.096(18) 0.01(2) -0.099(19)
O101 0.079(8) 0.117(9) 0.136(10) 0.051(8) -0.016(7) 0.000(7)
O103 0.092(7) 0.060(6) 0.118(8) 0.017(5) 0.000(6) -0.005(5)
O201 0.084(8) 0.081(7) 0.083(6) 0.023(5) 0.008(6) 0.010(6)
O203 0.101(8) 0.064(6) 0.126(8) -0.003(5) 0.029(6) -0.014(5)
N1 0.074(7) 0.083(7) 0.044(5) -0.003(5) 0.003(4) 0.007(5)
N3 0.117(9) 0.066(7) 0.066(7) -0.004(6) 0.003(6) -0.005(6)
N5 0.091(8) 0.073(7) 0.041(5) 0.000(5) 0.001(5) -0.001(6)
N101 0.079(8) 0.117(9) 0.136(10) 0.051(8) -0.016(7) 0.000(7)
N103 0.095(9) 0.107(9) 0.042(5) 0.014(5) 0.002(6) -0.015(7)
N201 0.084(8) 0.081(7) 0.083(6) 0.023(5) 0.008(6) 0.010(6)
N203 0.072(7) 0.081(7) 0.047(5) -0.001(5) 0.011(5) 0.002(6)
N301 0.39(6) 0.26(5) 0.38(6) 0.000 0.000 0.000
N302 0.25(4) 0.29(4) 0.38(4) -0.07(4) 0.000 0.000
C1 0.038(7) 0.095(10) 0.059(7) 0.000(7) 0.007(5) -0.008(6)
C2 0.060(8) 0.096(10) 0.042(7) 0.009(6) 0.007(5) -0.016(7)
C3 0.078(9) 0.080(10) 0.048(7) -0.007(6) -0.006(6) -0.020(7)
C4 0.078(9) 0.073(9) 0.062(8) -0.009(6) 0.004(6) -0.008(7)
C5 0.058(8) 0.094(10) 0.051(7) -0.006(7) 0.005(5) -0.018(7)
C6 0.072(9) 0.073(8) 0.056(7) 0.001(6) 0.001(6) -0.012(6)
C11 0.073(8) 0.062(8) 0.045(6) 0.001(6) 0.000(5) -0.003(6)
C12 0.076(9) 0.100(10) 0.054(7) 0.005(7) -0.002(6) -0.005(7)
C13 0.102(11) 0.095(11) 0.060(8) -0.007(7) 0.012(7) 0.009(8)
C31 0.089(10) 0.095(11) 0.053(8) 0.013(8) -0.025(7) -0.016(8)
C32 0.147(16) 0.101(13) 0.103(12) 0.012(10) -0.043(11) -0.014(11)
C33 0.172(17) 0.088(12) 0.090(11) 0.004(9) -0.014(11) 0.018(11)
C51 0.083(9) 0.071(9) 0.045(7) -0.004(6) 0.005(6) -0.002(7)
C52 0.135(13) 0.077(9) 0.045(6) 0.016(6) 0.009(7) -0.012(8)
C53 0.28(3) 0.111(12) 0.031(7) 0.011(7) 0.003(10) -0.069(14)
C101 0.092(16) 0.098(15) 0.051(10) -0.009(10) 0.000 0.000
C102 0.073(9) 0.088(10) 0.054(7) -0.001(7) -0.017(6) 0.006(7)
C103 0.069(9) 0.081(10) 0.048(6) -0.013(6) -0.001(6) -0.003(7)
C104 0.072(13) 0.092(13) 0.049(9) -0.021(9) 0.000 0.000
C111 0.12(2) 0.086(15) 0.067(12) 0.003(11) 0.000 0.000
C112 0.126(13) 0.102(12) 0.139(15) 0.033(11) -0.019(10) -0.019(9)
C131 0.044(8) 0.151(15) 0.042(6) 0.001(8) -0.005(6) 0.005(9)
C132 0.083(11) 0.118(13) 0.094(10) 0.031(9) 0.010(8) 0.002(10)
C133 0.096(12) 0.115(13) 0.085(10) 0.013(9) 0.004(8) -0.024(10)
C201 0.066(13) 0.120(17) 0.031(8) -0.019(9) 0.000 0.000
C202 0.069(9) 0.082(9) 0.058(7) -0.009(7) 0.006(6) 0.024(7)
C203 0.083(10) 0.062(8) 0.064(7) -0.005(6) 0.004(7) 0.000(7)
C204 0.12(2) 0.077(14) 0.082(13) -0.009(11) 0.000 0.000
C211 0.112(19) 0.071(14) 0.069(12) 0.008(10) 0.000 0.000
C212 0.098(10) 0.126(13) 0.074(9) 0.023(9) -0.013(7) 0.011(9)
C231 0.093(11) 0.076(10) 0.051(7) -0.007(6) 0.005(7) -0.005(8)
C232 0.088(10) 0.087(10) 0.073(8) -0.011(7) 0.015(7) -0.025(8)
C233 0.117(13) 0.074(10) 0.097(11) 0.007(8) 0.010(9) -0.011(9)
C301 0.38(6) 0.34(6) 0.33(6) 0.000 0.000 0.000
C302 0.19(4) 0.11(3) 0.31(5) 0.000 0.000 0.000
C303 0.19(4) 0.37(5) 0.37(5) 0.12(4) 0.000 0.000
C304 0.11(2) 0.32(4) 0.21(3) 0.05(3) 0.000 0.000

loop_
_atom_type_symbol
_atom_type_description
_atom_type_scat_dispersion_real
_atom_type_scat_dispersion_imag
_atom_type_scat_source
Cu Cu 0.3201 1.2651 'International Tables Vol C Tables 4.2.6.8 and 6.1.1.4'
Cl Cl 0.1484 0.1585 'International Tables Vol C Tables 4.2.6.8 and 6.1.1.4'
O O 0.0106 0.0060 'International Tables Vol C Tables 4.2.6.8 and 6.1.1.4'
N N 0.0061 0.0033 'International Tables Vol C Tables 4.2.6.8 and 6.1.1.4'
C C 0.0033 0.0016 'International Tables Vol C Tables 4.2.6.8 and 6.1.1.4'
H H 0.0000 0.0000 'International Tables Vol C Tables 4.2.6.8 and 6.1.1.4'

loop_
_geom_angle_atom_site_label_1
_geom_angle_atom_site_label_2
_geom_angle_atom_site_label_3
_geom_angle
_geom_angle_site_symmetry_1
_geom_angle_site_symmetry_3
N1 Cu1 N103 147.8(4) . .
N1 Cu1 Cl1 105.0(3) . .
N103 Cu1 Cl1 107.2(3) . .
N5 Cu2 N203 142.1(4) 1_556 .
N5 Cu2 Cl1 105.5(3) 1_556 .
N203 Cu2 Cl1 104.6(3) . .
N5 Cu2 Cl1 99.4(3) 1_556 5_567
N203 Cu2 Cl1 102.9(3) . 5_567
Cl1 Cu2 Cl1 90.13(11) . 5_567
Cu1 Cl1 Cu2 124.76(16) . .
Cu1 Cl1 Cu2 138.07(15) . 5_567
Cu2 Cl1 Cu2 89.87(11) . 5_567
O23 Cl2 O23 109(3) . 3_565
O23 Cl2 O22 110.5(10) . .
O23 Cl2 O22 110.5(10) 3_565 .
O23 Cl2 O21 108.5(12) . .
O23 Cl2 O21 108.5(12) 3_565 .
O22 Cl2 O21 109.8(13) . .
O33 Cl3 O33 105(2) 3_565 .
O33 Cl3 O32 108.8(16) 3_565 .
O33 Cl3 O32 108.8(16) . .
O33 Cl3 O31 101.4(18) 3_565 .
O33 Cl3 O31 101.4(18) . .
O32 Cl3 O31 129(3) . .
C11 O1 C13 108.8(9) . .
C31 O3 C33 106.6(12) . .
C51 O5 C53 107.6(9) . .
C111 O101 C112 105.1(13) . .
C131 O103 C133 106.7(10) . .
C211 O201 C212 104.5(12) . .
C231 O203 C233 105.5(10) . .
C11 N1 C12 107.2(10) . .
C11 N1 Cu1 134.7(9) . .
C12 N1 Cu1 117.7(7) . .
C31 N3 C32 109.5(12) . .
C51 N5 C52 107.7(10) . .
C51 N5 Cu2 133.4(9) . 1_554
C52 N5 Cu2 118.8(7) . 1_554
C131 N103 C132 106.9(13) . .
C131 N103 Cu1 134.7(11) . .
C132 N103 Cu1 118.3(10) . .
C231 N203 C232 107.7(11) . .
C231 N203 Cu2 133.1(10) . .
C232 N203 Cu2 119.2(9) . .
C2 C1 C6 119.6(11) . .
C2 C1 C11 123.0(11) . .
C6 C1 C11 117.3(12) . .
C1 C2 C3 121.6(11) . .
C1 C2 H1 119.2 . .
C3 C2 H1 119.2 . .
C2 C3 C4 118.3(13) . .
C2 C3 C31 121.9(12) . .
C4 C3 C31 119.8(11) . .
C5 C4 C3 121.6(11) . .
C5 C4 H2 119.2 . .
C3 C4 H2 119.2 . .
C4 C5 C6 119.1(11) . .
C4 C5 C51 123.4(11) . .
C6 C5 C51 117.5(12) . .
C5 C6 C1 119.8(13) . .
C5 C6 H3 120.1 . .
C1 C6 H3 120.1 . .
N1 C11 O1 116.5(10) . .
N1 C11 C1 127.8(11) . .
O1 C11 C1 115.5(10) . .
N1 C12 C13 105.0(9) . .
N1 C12 H4 110.8 . .
C13 C12 H4 110.8 . .
N1 C12 H5 110.8 . .
C13 C12 H5 110.8 . .
H4 C12 H5 108.8 . .
O1 C13 C12 100.5(10) . .
O1 C13 H6 111.7 . .
C12 C13 H6 111.7 . .
O1 C13 H7 111.7 . .
C12 C13 H7 111.7 . .
H6 C13 H7 109.4 . .
N3 C31 O3 118.7(14) . .
N3 C31 C3 123.6(12) . .
O3 C31 C3 117.5(13) . .
N3 C32 C33 103.1(12) . .
N3 C32 H8 111.1 . .
C33 C32 H8 111.1 . .
N3 C32 H9 111.1 . .
C33 C32 H9 111.1 . .
H8 C32 H9 109.1 . .
O3 C33 C32 102.1(11) . .
O3 C33 H10 111.3 . .
C32 C33 H10 111.3 . .
O3 C33 H11 111.3 . .
C32 C33 H11 111.3 . .
H10 C33 H11 109.2 . .
N5 C51 O5 117.6(10) . .
N5 C51 C5 127.6(12) . .
O5 C51 C5 114.7(10) . .
N5 C52 C53 101.5(9) . .
N5 C52 H12 111.5 . .
C53 C52 H12 111.5 . .
N5 C52 H13 111.5 . .
C53 C52 H13 111.5 . .
H12 C52 H13 109.3 . .
O5 C53 C52 103.9(11) . .
O5 C53 H14 111.0 . .
C52 C53 H14 111.0 . .
O5 C53 H15 111.0 . .
C52 C53 H15 111.0 . .
H14 C53 H15 109.0 . .
C102 C101 C102 117.5(18) . 2
C102 C101 C111 121.1(9) . .
C102 C101 C111 121.1(9) 2 .
C103 C102 C101 120.4(14) . .
C103 C102 H16 119.8 . .
C101 C102 H16 119.8 . .
C102 C103 C104 121.9(13) . .
C102 C103 C131 123.1(13) . .
C104 C103 C131 115.0(13) . .
C103 C104 C103 117.2(18) . 2
C103 C104 H17 121.4 . .
C103 C104 H17 121.4 2 .
O101 C111 N101 122.5(19) . 2
O101 C111 O101 122.5(19) . 2
O101 C111 C101 118.7(10) . .
N101 C111 C101 118.7(10) 2 .
O101 C111 C101 118.7(10) 2 .
O101 C112 C112 103.7(8) . 2
O101 C112 H18 111.0 . .
C112 C112 H18 111.0 2 .
O101 C112 H19 111.0 . .
C112 C112 H19 111.0 2 .
H18 C112 H19 109.0 . .
N103 C131 O103 117.9(13) . .
N103 C131 C103 124.2(15) . .
O103 C131 C103 117.9(12) . .
C133 C132 N103 103.6(12) . .
C133 C132 H20 111.0 . .
N103 C132 H20 111.0 . .
C133 C132 H21 111.0 . .
N103 C132 H21 111.0 . .
H20 C132 H21 109.0 . .
O103 C133 C132 104.5(11) . .
O103 C133 H22 110.9 . .
C132 C133 H22 110.9 . .
O103 C133 H23 110.9 . .
C132 C133 H23 110.9 . .
H22 C133 H23 108.9 . .
C202 C201 C202 117.9(18) . 2
C202 C201 C211 121.0(9) . .
C202 C201 C211 121.0(9) 2 .
C203 C202 C201 121.7(14) . .
C203 C202 H24 119.2 . .
C201 C202 H24 119.2 . .
C202 C203 C204 119.0(14) . .
C202 C203 C231 122.2(13) . .
C204 C203 C231 118.5(13) . .
C203 C204 C203 120.6(19) . 2
C203 C204 H25 119.7 . .
C203 C204 H25 119.7 2 .
O201 C211 N201 121.4(18) . 2
O201 C211 O201 121.4(18) . 2
O201 C211 C201 119.3(9) . .
N201 C211 C201 119.3(9) 2 .
O201 C211 C201 119.3(9) 2 .
O201 C212 C212 104.7(6) . 2
O201 C212 H26 110.8 . .
C212 C212 H26 110.8 2 .
O201 C212 H27 110.8 . .
C212 C212 H27 110.8 2 .
H26 C212 H27 108.9 . .
N203 C231 O203 118.7(12) . .
N203 C231 C203 127.4(13) . .
O203 C231 C203 113.9(12) . .
N203 C232 C233 104.2(11) . .
N203 C232 H28 110.9 . .
C233 C232 H28 110.9 . .
N203 C232 H29 110.9 . .
C233 C232 H29 110.9 . .
H28 C232 H29 108.9 . .
O203 C233 C232 102.7(10) . .
O203 C233 H30 111.2 . .
C232 C233 H30 111.2 . .
O203 C233 H31 111.2 . .
C232 C233 H31 111.2 . .
H30 C233 H31 109.1 . .
N301 C301 C302 180.00(4) . .
C301 C302 H32 109.5 . .
C301 C302 H33 109.5 . .
H32 C302 H33 109.5 . .
C301 C302 H34 109.5 . .
H32 C302 H34 109.5 . .
H33 C302 H34 109.5 . .
N302 C303 C304 164(5) . .
C303 C304 H35 109.5 . .
C303 C304 H36 109.5 . .
H35 C304 H36 109.5 . .
C303 C304 H37 109.5 . .
H35 C304 H37 109.5 . .
H36 C304 H37 109.5 . .

loop_
_geom_bond_atom_site_label_1
_geom_bond_atom_site_label_2
_geom_bond_distance
_geom_bond_site_symmetry_2
Cu1 N1 1.924(10) .
Cu1 N103 1.936(12) .
Cu1 Cl1 2.353(3) .
Cu2 N5 1.929(10) 1_556
Cu2 N203 1.948(11) .
Cu2 Cl1 2.446(3) .
Cu2 Cl1 2.599(4) 5_567
Cl1 Cu2 2.599(4) 5_567
Cl2 O23 1.226(16) .
Cl2 O23 1.226(17) 3_565
Cl2 O22 1.399(16) .
Cl2 O21 1.46(3) .
Cl3 O33 1.410(19) 3_565
Cl3 O33 1.410(19) .
Cl3 O32 1.48(3) .
Cl3 O31 1.50(4) .
O1 C11 1.308(13) .
O1 C13 1.468(14) .
O3 C31 1.304(14) .
O3 C33 1.468(16) .
O5 C51 1.341(13) .
O5 C53 1.406(14) .
O13 O13B 1.26(13) .
O101 C111 1.302(13) .
O101 C112 1.441(16) .
O103 C131 1.342(17) .
O103 C133 1.474(16) .
O201 C211 1.283(12) .
O201 C212 1.454(15) .
O203 C231 1.352(14) .
O203 C233 1.471(16) .
N1 C11 1.280(13) .
N1 C12 1.462(15) .
N3 C31 1.287(16) .
N3 C32 1.405(17) .
N5 C51 1.263(13) .
N5 C52 1.481(13) .
N5 Cu2 1.929(10) 1_554
N103 C131 1.267(16) .
N103 C132 1.522(18) .
N203 C231 1.216(15) .
N203 C232 1.482(16) .
N301 C301 1.13(7) .
N302 C303 1.15(6) .
C1 C2 1.378(15) .
C1 C6 1.414(15) .
C1 C11 1.465(16) .
C2 C3 1.383(16) .
C2 H1 0.9500 .
C3 C4 1.408(16) .
C3 C31 1.424(19) .
C4 C5 1.383(16) .
C4 H2 0.9500 .
C5 C6 1.400(15) .
C5 C51 1.449(16) .
C6 H3 0.9500 .
C12 C13 1.534(17) .
C12 H4 0.9900 .
C12 H5 0.9900 .
C13 H6 0.9900 .
C13 H7 0.9900 .
C32 C33 1.60(2) .
C32 H8 0.9900 .
C32 H9 0.9900 .
C33 H10 0.9900 .
C33 H11 0.9900 .
C52 C53 1.572(17) .
C52 H12 0.9900 .
C52 H13 0.9900 .
C53 H14 0.9900 .
C53 H15 0.9900 .
C101 C102 1.424(16) .
C101 C102 1.424(16) 2
C101 C111 1.51(3) .
C102 C103 1.308(16) .
C102 H16 0.9500 .
C103 C104 1.412(16) .
C103 C131 1.459(17) .
C104 C103 1.412(16) 2
C104 H17 0.9500 .
C111 N101 1.302(13) 2
C111 O101 1.302(13) 2
C112 C112 1.60(3) 2
C112 H18 0.9900 .
C112 H19 0.9900 .
C132 C133 1.50(2) .
C132 H20 0.9900 .
C132 H21 0.9900 .
C133 H22 0.9900 .
C133 H23 0.9900 .
C201 C202 1.401(16) .
C201 C202 1.401(16) 2
C201 C211 1.49(3) .
C202 C203 1.328(16) .
C202 H24 0.9500 .
C203 C204 1.399(15) .
C203 C231 1.488(18) .
C204 C203 1.399(15) 2
C204 H25 0.9500 .
C211 N201 1.283(12) 2
C211 O201 1.283(12) 2
C212 C212 1.50(3) 2
C212 H26 0.9900 .
C212 H27 0.9900 .
C232 C233 1.508(19) .
C232 H28 0.9900 .
C232 H29 0.9900 .
C233 H30 0.9900 .
C233 H31 0.9900 .
C301 C302 1.54(7) .
C302 H32 0.9800 .
C302 H33 0.9800 .
C302 H34 0.9800 .
C303 C304 1.55(6) .
C304 H35 0.9800 .
C304 H36 0.9800 .
C304 H37 0.9800 .

loop_
_geom_torsion_atom_site_label_1
_geom_torsion_atom_site_label_2
_geom_torsion_atom_site_label_3
_geom_torsion_atom_site_label_4
_geom_torsion
_geom_torsion_site_symmetry_1
_geom_torsion_site_symmetry_4
N1 Cu1 Cl1 Cu2 -127.8(3) . .
N103 Cu1 Cl1 Cu2 49.4(4) . .
N1 Cu1 Cl1 Cu2 92.0(4) . 5_567
N103 Cu1 Cl1 Cu2 -90.8(4) . 5_567
N5 Cu2 Cl1 Cu1 105.5(4) 1_556 .
N203 Cu2 Cl1 Cu1 -51.3(4) . .
Cl1 Cu2 Cl1 Cu1 -154.7(2) 5_567 .
N5 Cu2 Cl1 Cu2 -99.8(3) 1_556 5_567
N203 Cu2 Cl1 Cu2 103.4(3) . 5_567
Cl1 Cu2 Cl1 Cu2 0.0 5_567 5_567
N103 Cu1 N1 C11 20.5(16) . .
Cl1 Cu1 N1 C11 -164.4(11) . .
N103 Cu1 N1 C12 -151.9(9) . .
Cl1 Cu1 N1 C12 23.2(9) . .
N1 Cu1 N103 C131 53.6(15) . .
Cl1 Cu1 N103 C131 -121.4(11) . .
N1 Cu1 N103 C132 -129.4(10) . .
Cl1 Cu1 N103 C132 55.5(9) . .
N5 Cu2 N203 C231 -46.8(14) 1_556 .
Cl1 Cu2 N203 C231 95.0(12) . .
Cl1 Cu2 N203 C231 -171.5(11) 5_567 .
N5 Cu2 N203 C232 132.4(9) 1_556 .
Cl1 Cu2 N203 C232 -85.9(8) . .
Cl1 Cu2 N203 C232 7.7(9) 5_567 .
C6 C1 C2 C3 3.3(17) . .
C11 C1 C2 C3 -172.5(10) . .
C1 C2 C3 C4 -4.3(18) . .
C1 C2 C3 C31 176.8(11) . .
C2 C3 C4 C5 3.1(19) . .
C31 C3 C4 C5 -177.9(12) . .
C3 C4 C5 C6 -1.0(19) . .
C3 C4 C5 C51 179.7(11) . .
C4 C5 C6 C1 0.0(18) . .
C51 C5 C6 C1 179.3(11) . .
C2 C1 C6 C5 -1.1(17) . .
C11 C1 C6 C5 174.9(10) . .
C12 N1 C11 O1 -2.4(14) . .
Cu1 N1 C11 O1 -175.4(8) . .
C12 N1 C11 C1 -178.6(11) . .
Cu1 N1 C11 C1 8.5(19) . .
C13 O1 C11 N1 11.3(14) . .
C13 O1 C11 C1 -172.0(9) . .
C2 C1 C11 N1 0.5(19) . .
C6 C1 C11 N1 -175.4(11) . .
C2 C1 C11 O1 -175.7(10) . .
C6 C1 C11 O1 8.5(15) . .
C11 N1 C12 C13 -7.0(13) . .
Cu1 N1 C12 C13 167.4(8) . .
C11 O1 C13 C12 -14.0(12) . .
N1 C12 C13 O1 12.3(12) . .
C32 N3 C31 O3 3.4(19) . .
C32 N3 C31 C3 177.2(13) . .
C33 O3 C31 N3 -2.5(18) . .
C33 O3 C31 C3 -176.7(12) . .
C2 C3 C31 N3 -179.0(13) . .
C4 C3 C31 N3 2(2) . .
C2 C3 C31 O3 -5.1(19) . .
C4 C3 C31 O3 176.0(12) . .
C31 N3 C32 C33 -2.6(17) . .
C31 O3 C33 C32 0.6(15) . .
N3 C32 C33 O3 1.2(16) . .
C52 N5 C51 O5 4.2(16) . .
Cu2 N5 C51 O5 -172.1(9) 1_554 .
C52 N5 C51 C5 -174.3(12) . .
Cu2 N5 C51 C5 9(2) 1_554 .
C53 O5 C51 N5 5.2(19) . .
C53 O5 C51 C5 -176.2(14) . .
C4 C5 C51 N5 15(2) . .
C6 C5 C51 N5 -164.7(12) . .
C4 C5 C51 O5 -163.9(12) . .
C6 C5 C51 O5 16.7(17) . .
C51 N5 C52 C53 -10.4(16) . .
Cu2 N5 C52 C53 166.5(11) 1_554 .
C51 O5 C53 C52 -11.2(19) . .
N5 C52 C53 O5 12.9(18) . .
C102 C101 C102 C103 -9(2) 2 .
C111 C101 C102 C103 176.7(14) . .
C101 C102 C103 C104 3.5(19) . .
C101 C102 C103 C131 -178.0(12) . .
C102 C103 C104 C103 2(2) . 2
C131 C103 C104 C103 -176.2(9) . 2
C112 O101 C111 N101 0(3) . 2
C112 O101 C111 O101 0(3) . 2
C112 O101 C111 C101 -177.1(15) . .
C102 C101 C111 O101 -4(3) . .
C102 C101 C111 O101 -178.4(15) 2 .
C102 C101 C111 N101 178.5(15) . 2
C102 C101 C111 N101 4(3) 2 2
C102 C101 C111 O101 178.5(15) . 2
C102 C101 C111 O101 4(3) 2 2
C111 O101 C112 C112 0.1(13) . 2
C132 N103 C131 O103 -1.6(15) . .
Cu1 N103 C131 O103 175.7(8) . .
C132 N103 C131 C103 176.1(11) . .
Cu1 N103 C131 C103 -6.7(18) . .
C133 O103 C131 N103 -2.5(15) . .
C133 O103 C131 C103 179.7(10) . .
C102 C103 C131 N103 -19.9(18) . .
C104 C103 C131 N103 158.7(12) . .
C102 C103 C131 O103 157.7(11) . .
C104 C103 C131 O103 -23.7(15) . .
C131 N103 C132 C133 4.8(14) . .
Cu1 N103 C132 C133 -173.0(9) . .
C131 O103 C133 C132 5.3(14) . .
N103 C132 C133 O103 -6.0(14) . .
C202 C201 C202 C203 1(2) 2 .
C211 C201 C202 C203 179.6(13) . .
C201 C202 C203 C204 1.0(19) . .
C201 C202 C203 C231 175.4(11) . .
C202 C203 C204 C203 -3(3) . 2
C231 C203 C204 C203 -177.6(11) . 2
C212 O201 C211 N201 1(2) . 2
C212 O201 C211 O201 1(2) . 2
C212 O201 C211 C201 -178.0(14) . .
C202 C201 C211 O201 0(2) . .
C202 C201 C211 O201 178.7(14) 2 .
C202 C201 C211 N201 -178.7(14) . 2
C202 C201 C211 N201 0(2) 2 2
C202 C201 C211 O201 -178.7(14) . 2
C202 C201 C211 O201 0(2) 2 2
C211 O201 C212 C212 -0.4(12) . 2
C232 N203 C231 O203 -0.5(15) . .
Cu2 N203 C231 O203 178.7(8) . .
C232 N203 C231 C203 179.1(11) . .
Cu2 N203 C231 C203 -2(2) . .
C233 O203 C231 N203 -6.4(16) . .
C233 O203 C231 C203 173.9(11) . .
C202 C203 C231 N203 -28(2) . .
C204 C203 C231 N203 146.1(15) . .
C202 C203 C231 O203 151.4(11) . .
C204 C203 C231 O203 -34.2(17) . .
C231 N203 C232 C233 7.1(14) . .
Cu2 N203 C232 C233 -172.3(8) . .
C231 O203 C233 C232 9.9(14) . .
N203 C232 C233 O203 -10.1(13) . .
